data_1523713
loop_
_publ_author_name
'Gladyshevskii, E.I.'

_publ_section_title
;
 Crystal structure of the digermanide of rare earth elements
;
_journal_name_full 'Zhurnal Strukturnoi Khimii (Issue-No. from 1981)'
_journal_page_first 568
_journal_page_last 575
_journal_volume 5
_journal_year 1964
_chemical_formula_sum 'Ge1.75 La'
_chemical_name_systematic 'La Ge1.75'
_space_group_IT_number 74
_symmetry_space_group_name_Hall '-I 2b 2'
_symmetry_space_group_name_H-M 'I m m a'
_cell_angle_alpha 90
_cell_angle_beta 90
_cell_angle_gamma 90
_cell_formula_units_Z 4
_cell_length_a 4.41
_cell_length_b 4.3
_cell_length_c 14.19
_cell_volume 269.085
_citation_journal_id_ASTM ZSTKAI
_cod_data_source_file Gladyshevskii_ZSTKAI_1964_507.cif
_cod_data_source_block Ge1.75La1
_cod_original_formula_sum 'Ge1.75 La1'
_cod_database_code 1523713

loop_
_symmetry_equiv_pos_as_xyz
x,y,z
-x,-y+1/2,z
x,-y,-z
-x,y+1/2,-z
-x,-y,-z
x,y-1/2,-z
-x,y,z
x,-y-1/2,z
x+1/2,y+1/2,z+1/2
-x+1/2,-y+1,z+1/2
x+1/2,-y+1/2,-z+1/2
-x+1/2,y+1,-z+1/2
-x+1/2,-y+1/2,-z+1/2
x+1/2,y,-z+1/2
-x+1/2,y+1/2,z+1/2
x+1/2,-y,z+1/2

loop_
_atom_site_label
_atom_site_type_symbol
_atom_site_fract_x
_atom_site_fract_y
_atom_site_fract_z
_atom_site_occupancy
_atom_site_U_iso_or_equiv
Ge2 Ge 0 0.25 0.964 1 0.0
La1 La 0 0.25 0.375 1 0.0
Ge1 Ge 0 0.25 0.786 0.75 0.0
